data_9002577
loop_
_publ_author_name
'Friedrich, A.'
'Lager, G. A.'
'Kunz, M.'
'Chakoumakos, B. C.'
'Smyth, J. R.'
'Schultz, A. J.'

_publ_section_title
;
 Temperature-dependent single-crystal neutron diffraction study of natural
 chondrodite and clinohumite
 Sample from Tilley Foster Mine, Brewster, NY at T = 295 K
;
_journal_name_full 'American Mineralogist'
_journal_page_first 981
_journal_page_last 989
_journal_volume 86
_journal_year 2001
_chemical_formula_sum 'F1.14 Fe0.12 H0.86 Mg4.88 O8.86 Si2'
_chemical_name_mineral Chondrodite
_space_group_IT_number 14
_symmetry_space_group_name_Hall '-P 2xab'
_symmetry_space_group_name_H-M 'P 21/b 1 1'
_cell_angle_alpha 109.097
_cell_angle_beta 90
_cell_angle_gamma 90
_cell_length_a 4.7401
_cell_length_b 10.2843
_cell_length_c 7.8831
_cell_formula_units_Z 2
_cell_volume 363.141
_database_code_amcsd 0002666
_diffrn_ambient_temperature 295
_exptl_crystal_density_diffrn 3.162
_cod_original_formula_sum 'Mg4.88 Fe.12 Si2 O8.86 H.86 F1.14'
_cod_database_code 9002577

loop_
_space_group_symop_operation_xyz
x,y,z
1/2-x,1/2+y,z
1/2+x,1/2-y,-z
-x,-y,-z

loop_
_atom_site_aniso_label
_atom_site_aniso_U_11
_atom_site_aniso_U_22
_atom_site_aniso_U_33
_atom_site_aniso_U_12
_atom_site_aniso_U_13
_atom_site_aniso_U_23
Mg(1) 0.00643 0.00867 0.01003 0.00046 0.00028 0.00184
Fe(1) 0.00643 0.00867 0.01003 0.00046 0.00028 0.00184
Mg(2) 0.00628 0.00694 0.01029 0.00027 0.00016 0.00299
Mg(3) 0.00784 0.00850 0.00961 0.00005 0.00039 0.00289
Si1 0.00340 0.00730 0.00890 0.00003 0.00029 0.00250
O1 0.00734 0.00758 0.01077 0.00008 0.00016 0.00323
O2 0.00645 0.00786 0.00997 0.00016 0.00067 0.00112
O3 0.00687 0.01006 0.00995 0.00029 0.00020 0.00414
O4 0.00505 0.00926 0.01092 0.00008 0.00002 0.00306
O(H) 0.01050 0.00973 0.01374 0.00166 0.00327 0.00402
H 0.01450 0.03040 0.02800 0.00450 0.00670 0.00290
F 0.01050 0.00973 0.01374 0.00166 0.00327 0.00402

loop_
_atom_site_label
_atom_site_fract_x
_atom_site_fract_y
_atom_site_fract_z
_atom_site_occupancy
_atom_site_U_iso_or_equiv
Mg(1) 0.50000 0.00000 0.50000 0.88000 0.00890
Fe(1) 0.50000 0.00000 0.50000 0.12000 0.00890
Mg(2) 0.01040 0.17356 0.30720 1.00000 0.00780
Mg(3) 0.49210 0.88631 0.07920 1.00000 0.00880
Si1 0.07600 0.14420 0.70400 1.00000 0.00670
O1 0.77920 0.00099 0.29410 1.00000 0.00860
O2 0.72680 0.24079 0.12510 1.00000 0.00870
O3 0.22380 0.16899 0.52860 1.00000 0.00900
O4 0.26460 0.85471 0.29460 1.00000 0.00860
O(H) 0.25930 0.05668 0.09880 0.43000 0.01140
H 0.08950 0.01380 0.01900 0.43000 0.02690
F 0.25930 0.05668 0.09880 0.57000 0.01140

loop_
_cod_related_entry_id
_cod_related_entry_database
_cod_related_entry_code
1 AMCSD 0002666
